data_4336979
loop_
_publ_author_name
'Pradip Ghosh'
'Subhas Samanta'
'Suman K Roy'
'Sucheta Joy'
'Tobias Kr\"amer'
'John E. McGrady'
'Sreebrata Goswami'

_publ_section_title
;
 Redox Noninnocence in Coordinated 2-(Arylazo)pyridines: Steric Control of
 Ligand-Based Redox Processes in Cobalt Complexes
;
_journal_name_full 'Inorganic Chemistry'
_journal_page_first 14040
_journal_page_last 14049
_journal_paper_doi 10.1021/ic4018079
_journal_volume 52
_journal_year 2013
_chemical_formula_sum 'C22 H14 Cl5 Co N6'
_chemical_formula_weight 598.57
_chemical_name_systematic
;
 ?
;
_space_group_IT_number 61
_symmetry_cell_setting orthorhombic
_symmetry_space_group_name_Hall '-P 2ac 2ab'
_symmetry_space_group_name_H-M 'P b c a'
_atom_sites_solution_hydrogens geom
_atom_sites_solution_primary direct
_atom_sites_solution_secondary difmap
_audit_creation_method SHELXL-97
_cell_angle_alpha 90.000(5)
_cell_angle_beta 90.000(5)
_cell_angle_gamma 90.000(5)
_cell_formula_units_Z 8
_cell_length_a 14.090(5)
_cell_length_b 14.745(5)
_cell_length_c 23.495(5)
_cell_measurement_temperature 293(2)
_cell_measurement_theta_max 27.8
_cell_measurement_theta_min 1.7
_cell_volume 4881(3)
_computing_cell_refinement 'Bruker SMART'
_computing_data_collection 'Bruker SMART'
_computing_data_reduction 'Bruker SAINT'
_computing_molecular_graphics 'Bruker SHELXTL'
_computing_publication_material 'Bruker SHELXTL'
_computing_structure_refinement 'SHELXL-97 (Sheldrick, 1997)'
_diffrn_ambient_temperature 293(2)
_diffrn_measured_fraction_theta_full 0.992
_diffrn_measured_fraction_theta_max 0.992
_diffrn_radiation_monochromator graphite
_diffrn_radiation_source 'fine-focus sealed tube'
_diffrn_radiation_type MoK\a
_diffrn_radiation_wavelength 0.71073
_diffrn_reflns_av_R_equivalents 0.0493
_diffrn_reflns_av_sigmaI/netI 0.0282
_diffrn_reflns_limit_h_max 18
_diffrn_reflns_limit_h_min -18
_diffrn_reflns_limit_k_max 19
_diffrn_reflns_limit_k_min -19
_diffrn_reflns_limit_l_max 30
_diffrn_reflns_limit_l_min -30
_diffrn_reflns_number 51895
_diffrn_reflns_theta_full 27.78
_diffrn_reflns_theta_max 27.78
_diffrn_reflns_theta_min 1.73
_exptl_absorpt_coefficient_mu 1.275
_exptl_absorpt_correction_T_max 0.858
_exptl_absorpt_correction_T_min 0.795
_exptl_absorpt_correction_type empirical
_exptl_absorpt_process_details SADABS
_exptl_crystal_colour blue
_exptl_crystal_density_diffrn 1.629
_exptl_crystal_F_000 2400.0
_exptl_crystal_size_max 0.19
_exptl_crystal_size_mid 0.15
_exptl_crystal_size_min 0.12
_refine_diff_density_max 0.298
_refine_diff_density_min -0.456
_refine_diff_density_rms 0.063
_refine_ls_extinction_method none
_refine_ls_goodness_of_fit_ref 1.034
_refine_ls_hydrogen_treatment constr
_refine_ls_matrix_type full
_refine_ls_number_parameters 307
_refine_ls_number_reflns 5733
_refine_ls_number_restraints 0
_refine_ls_restrained_S_all 1.034
_refine_ls_R_factor_all 0.0520
_refine_ls_R_factor_gt 0.0330
_refine_ls_shift/su_max 0.010
_refine_ls_shift/su_mean 0.001
_refine_ls_structure_factor_coef Fsqd
_refine_ls_weighting_details 'calc w=1/[\s^2^(Fo^2^)+(0.0370P)^2^+1.5195P] where P=(Fo^2^+2Fc^2^)/3'
_refine_ls_weighting_scheme calc
_refine_ls_wR_factor_gt 0.0746
_refine_ls_wR_factor_ref 0.0825
_reflns_number_gt 4243
_reflns_number_total 5776
_reflns_threshold_expression >2sigma(I)
_cod_data_source_file ic4018079_si_002_4.cif
_cod_data_source_block 4
_cod_database_code 4336979

loop_
_symmetry_equiv_pos_as_xyz
'x, y, z'
'-x+1/2, -y, z+1/2'
'x+1/2, -y+1/2, -z'
'-x, y+1/2, -z+1/2'
'-x, -y, -z'
'x-1/2, y, -z-1/2'
'-x-1/2, y-1/2, z'
'x, -y-1/2, z-1/2'

loop_
_atom_site_label
_atom_site_type_symbol
_atom_site_fract_x
_atom_site_fract_y
_atom_site_fract_z
_atom_site_U_iso_or_equiv
_atom_site_adp_type
_atom_site_occupancy
_atom_site_symmetry_multiplicity
_atom_site_calc_flag
_atom_site_refinement_flags
Co1 Co 0.501035(18) 0.237829(18) 0.619475(11) 0.02891(8) Uani 1 1 d .
Cl1 Cl 0.37287(4) 0.14342(4) 0.62815(2) 0.04062(13) Uani 1 1 d .
Cl4 Cl 0.68827(5) 0.34403(4) 0.52560(3) 0.06392(19) Uani 1 1 d .
Cl2 Cl 0.30364(4) 0.35257(5) 0.71342(3) 0.06109(19) Uani 1 1 d .
Cl5 Cl 0.59787(5) -0.00620(4) 0.56299(3) 0.06065(19) Uani 1 1 d .
Cl3 Cl 0.66405(4) 0.43948(5) 0.65966(3) 0.05911(18) Uani 1 1 d .
N6 N 0.61425(11) 0.18685(11) 0.59594(7) 0.0318(4) Uani 1 1 d .
N3 N 0.47261(12) 0.35700(11) 0.63748(7) 0.0331(4) Uani 1 1 d .
N2 N 0.44920(13) 0.41558(12) 0.59766(8) 0.0398(4) Uani 1 1 d .
N1 N 0.45839(12) 0.28027(11) 0.54717(7) 0.0323(4) Uani 1 1 d .
N5 N 0.68013(12) 0.16418(12) 0.63307(7) 0.0378(4) Uani 1 1 d .
N4 N 0.55298(12) 0.20312(11) 0.69126(7) 0.0331(4) Uani 1 1 d .
C3 C 0.39386(19) 0.36503(19) 0.44952(11) 0.0573(7) Uani 1 1 d .
H3 H 0.3733 0.3932 0.4163 0.069 Uiso 1 1 calc R
C10 C 0.58468(18) 0.47268(16) 0.76191(10) 0.0496(6) Uani 1 1 d .
H10 H 0.6431 0.4969 0.7723 0.059 Uiso 1 1 calc R
C11 C 0.57159(15) 0.43728(14) 0.70805(10) 0.0396(5) Uani 1 1 d .
C6 C 0.48509(14) 0.39955(14) 0.69198(9) 0.0350(4) Uani 1 1 d .
C2 C 0.41093(17) 0.27234(18) 0.45029(10) 0.0509(6) Uani 1 1 d .
H2 H 0.4009 0.2376 0.4178 0.061 Uiso 1 1 calc R
C9 C 0.51040(18) 0.47188(17) 0.80024(11) 0.0537(6) Uani 1 1 d .
H9 H 0.5189 0.4960 0.8364 0.064 Uiso 1 1 calc R
C19 C 0.65947(18) 0.05773(19) 0.46282(11) 0.0581(7) Uani 1 1 d .
H19 H 0.6539 -0.0016 0.4498 0.070 Uiso 1 1 calc R
C18 C 0.63710(15) 0.07921(15) 0.51811(10) 0.0419(5) Uani 1 1 d .
C5 C 0.43854(14) 0.37036(14) 0.54691(9) 0.0353(5) Uani 1 1 d .
C15 C 0.69556(17) 0.14726(17) 0.73509(10) 0.0507(6) Uani 1 1 d .
H15 H 0.7586 0.1294 0.7316 0.061 Uiso 1 1 calc R
C17 C 0.64375(14) 0.16726(14) 0.53861(9) 0.0342(4) Uani 1 1 d .
C22 C 0.67561(15) 0.23422(16) 0.50152(10) 0.0444(5) Uani 1 1 d .
C1 C 0.44267(15) 0.23244(15) 0.49932(9) 0.0396(5) Uani 1 1 d .
H1 H 0.4537 0.1703 0.4996 0.047 Uiso 1 1 calc R
C12 C 0.51135(17) 0.20183(16) 0.74276(9) 0.0446(5) Uani 1 1 d .
H12 H 0.4481 0.2191 0.7458 0.053 Uiso 1 1 calc R
C7 C 0.41218(15) 0.40021(15) 0.73137(10) 0.0425(5) Uani 1 1 d .
C16 C 0.64375(15) 0.17223(14) 0.68709(9) 0.0365(5) Uani 1 1 d .
C20 C 0.6903(2) 0.1253(2) 0.42710(11) 0.0682(8) Uani 1 1 d .
H20 H 0.7054 0.1114 0.3896 0.082 Uiso 1 1 calc R
C4 C 0.40740(17) 0.41445(17) 0.49783(10) 0.0491(6) Uani 1 1 d .
H4 H 0.3961 0.4766 0.4981 0.059 Uiso 1 1 calc R
C8 C 0.42404(18) 0.43575(17) 0.78537(10) 0.0506(6) Uani 1 1 d .
H8 H 0.3742 0.4352 0.8113 0.061 Uiso 1 1 calc R
C13 C 0.5588(2) 0.17597(19) 0.79098(10) 0.0582(7) Uani 1 1 d .
H13 H 0.5282 0.1764 0.8260 0.070 Uiso 1 1 calc R
C14 C 0.6531(2) 0.14916(19) 0.78712(11) 0.0605(7) Uani 1 1 d .
H14 H 0.6868 0.1328 0.8196 0.073 Uiso 1 1 calc R
C21 C 0.69912(18) 0.2131(2) 0.44583(11) 0.0599(7) Uani 1 1 d .
H21 H 0.7208 0.2580 0.4213 0.072 Uiso 1 1 calc R

loop_
_atom_site_aniso_label
_atom_site_aniso_U_11
_atom_site_aniso_U_22
_atom_site_aniso_U_33
_atom_site_aniso_U_23
_atom_site_aniso_U_13
_atom_site_aniso_U_12
Co1 0.02952(15) 0.02849(14) 0.02873(14) 0.00008(11) -0.00231(11) 0.00300(11)
Cl1 0.0361(3) 0.0402(3) 0.0456(3) 0.0068(2) -0.0048(2) -0.0034(2)
Cl4 0.0613(4) 0.0411(3) 0.0893(5) 0.0110(3) 0.0114(4) -0.0063(3)
Cl2 0.0356(3) 0.0883(5) 0.0594(4) -0.0240(3) 0.0002(3) -0.0049(3)
Cl5 0.0831(5) 0.0368(3) 0.0621(4) -0.0062(3) 0.0186(3) -0.0082(3)
Cl3 0.0429(3) 0.0794(5) 0.0550(4) -0.0004(3) 0.0000(3) -0.0132(3)
N6 0.0318(9) 0.0291(9) 0.0345(9) 0.0005(7) -0.0013(7) 0.0016(7)
N3 0.0302(8) 0.0311(9) 0.0379(9) -0.0029(7) -0.0028(7) 0.0031(7)
N2 0.0403(10) 0.0313(9) 0.0477(11) 0.0011(8) -0.0075(8) 0.0041(8)
N1 0.0301(9) 0.0333(9) 0.0335(9) 0.0034(7) -0.0028(7) 0.0001(7)
N5 0.0325(9) 0.0408(10) 0.0402(10) -0.0002(8) -0.0043(8) 0.0050(8)
N4 0.0363(9) 0.0313(9) 0.0318(9) -0.0009(7) -0.0039(7) 0.0027(7)
C3 0.0594(16) 0.0680(18) 0.0444(14) 0.0208(13) -0.0136(12) -0.0038(13)
C10 0.0492(14) 0.0450(13) 0.0545(15) -0.0103(11) -0.0117(12) -0.0067(11)
C11 0.0389(12) 0.0334(11) 0.0465(13) -0.0017(9) -0.0021(10) -0.0005(9)
C6 0.0366(11) 0.0283(10) 0.0401(11) -0.0063(9) -0.0059(9) 0.0061(8)
C2 0.0546(15) 0.0627(16) 0.0355(12) 0.0022(11) -0.0079(11) -0.0051(12)
C9 0.0611(16) 0.0526(15) 0.0475(14) -0.0201(12) -0.0056(12) -0.0009(12)
C19 0.0542(16) 0.0708(18) 0.0494(15) -0.0228(13) 0.0137(12) -0.0102(13)
C18 0.0351(11) 0.0462(13) 0.0444(13) -0.0062(10) 0.0070(10) -0.0033(10)
C5 0.0300(10) 0.0342(11) 0.0416(12) 0.0059(9) -0.0037(9) -0.0006(8)
C15 0.0417(13) 0.0576(15) 0.0529(15) 0.0000(12) -0.0175(11) 0.0063(11)
C17 0.0273(10) 0.0405(11) 0.0348(11) 0.0000(9) 0.0032(8) 0.0005(8)
C22 0.0343(11) 0.0497(14) 0.0493(13) 0.0067(11) 0.0028(10) -0.0022(10)
C1 0.0405(12) 0.0424(12) 0.0358(11) -0.0023(10) -0.0035(9) -0.0008(10)
C12 0.0482(13) 0.0516(13) 0.0338(11) -0.0015(10) 0.0009(10) 0.0055(11)
C7 0.0351(11) 0.0440(12) 0.0485(13) -0.0121(10) -0.0052(10) 0.0024(10)
C16 0.0376(11) 0.0328(11) 0.0391(12) -0.0015(9) -0.0078(9) 0.0030(9)
C20 0.0600(17) 0.104(3) 0.0407(14) -0.0123(15) 0.0164(13) -0.0115(16)
C4 0.0519(14) 0.0414(13) 0.0541(15) 0.0151(11) -0.0091(12) -0.0011(11)
C8 0.0464(14) 0.0567(15) 0.0487(14) -0.0186(12) 0.0024(11) 0.0002(11)
C13 0.0713(18) 0.0703(17) 0.0330(13) -0.0004(12) -0.0029(12) 0.0051(15)
C14 0.0692(18) 0.0699(18) 0.0425(14) 0.0023(13) -0.0213(13) 0.0055(14)
C21 0.0482(15) 0.083(2) 0.0486(15) 0.0155(14) 0.0131(12) -0.0092(13)

loop_
_atom_type_symbol
_atom_type_description
_atom_type_scat_dispersion_real
_atom_type_scat_dispersion_imag
_atom_type_scat_source
C C 0.0033 0.0016 'International Tables Vol C Tables 4.2.6.8 and 6.1.1.4'
H H 0.0000 0.0000 'International Tables Vol C Tables 4.2.6.8 and 6.1.1.4'
N N 0.0061 0.0033 'International Tables Vol C Tables 4.2.6.8 and 6.1.1.4'
Cl Cl 0.1484 0.1585 'International Tables Vol C Tables 4.2.6.8 and 6.1.1.4'
Co Co 0.3494 0.9721 'International Tables Vol C Tables 4.2.6.8 and 6.1.1.4'

loop_
_geom_angle_atom_site_label_1
_geom_angle_atom_site_label_2
_geom_angle_atom_site_label_3
_geom_angle
N6 Co1 N3 129.88(7)
N6 Co1 N1 97.98(7)
N3 Co1 N1 79.86(7)
N6 Co1 N4 79.88(7)
N3 Co1 N4 97.79(7)
N1 Co1 N4 174.77(7)
N6 Co1 Cl1 117.40(6)
N3 Co1 Cl1 112.72(6)
N1 Co1 Cl1 91.74(5)
N4 Co1 Cl1 93.48(5)
N5 N6 C17 111.44(16)
N5 N6 Co1 120.90(13)
C17 N6 Co1 127.66(13)
N2 N3 C6 112.19(16)
N2 N3 Co1 121.00(14)
C6 N3 Co1 126.28(13)
N3 N2 C5 109.02(17)
C1 N1 C5 118.37(18)
C1 N1 Co1 128.61(14)
C5 N1 Co1 112.95(14)
N6 N5 C16 109.08(17)
C12 N4 C16 118.02(18)
C12 N4 Co1 129.18(15)
C16 N4 Co1 112.73(14)
C4 C3 C2 119.4(2)
C11 C10 C9 119.5(2)
C10 C11 C6 121.1(2)
C10 C11 Cl3 119.65(18)
C6 C11 Cl3 119.25(17)
C7 C6 C11 117.78(19)
C7 C6 N3 120.57(18)
C11 C6 N3 121.58(19)
C1 C2 C3 119.4(2)
C8 C9 C10 120.6(2)
C18 C19 C20 118.9(2)
C19 C18 C17 121.9(2)
C19 C18 Cl5 118.75(19)
C17 C18 Cl5 119.35(17)
N1 C5 N2 116.63(18)
N1 C5 C4 121.7(2)
N2 C5 C4 121.7(2)
C14 C15 C16 119.5(2)
C18 C17 C22 117.9(2)
C18 C17 N6 119.54(18)
C22 C17 N6 122.48(19)
C21 C22 C17 120.6(2)
C21 C22 Cl4 119.8(2)
C17 C22 Cl4 119.62(18)
N1 C1 C2 122.1(2)
N4 C12 C13 122.3(2)
C6 C7 C8 121.8(2)
C6 C7 Cl2 119.30(16)
C8 C7 Cl2 118.88(18)
N4 C16 N5 116.49(18)
N4 C16 C15 121.5(2)
N5 C16 C15 122.0(2)
C21 C20 C19 121.1(2)
C3 C4 C5 118.9(2)
C9 C8 C7 119.2(2)
C12 C13 C14 119.5(2)
C15 C14 C13 119.0(2)
C20 C21 C22 119.6(2)

loop_
_geom_bond_atom_site_label_1
_geom_bond_atom_site_label_2
_geom_bond_distance
Co1 N6 1.8481(17)
Co1 N3 1.8512(17)
Co1 N1 1.9075(16)
Co1 N4 1.9084(17)
Co1 Cl1 2.2892(8)
Cl4 C22 1.724(3)
Cl2 C7 1.735(2)
Cl5 C18 1.733(2)
Cl3 C11 1.729(2)
N6 N5 1.317(2)
N6 C17 1.439(3)
N3 N2 1.315(2)
N3 C6 1.437(3)
N2 C5 1.374(3)
N1 C1 1.346(3)
N1 C5 1.357(3)
N5 C16 1.374(3)
N4 C12 1.345(3)
N4 C16 1.361(3)
C3 C4 1.362(4)
C3 C2 1.388(4)
C10 C11 1.381(3)
C10 C9 1.381(3)
C11 C6 1.392(3)
C6 C7 1.383(3)
C2 C1 1.369(3)
C9 C8 1.374(3)
C19 C18 1.374(3)
C19 C20 1.373(4)
C18 C17 1.388(3)
C5 C4 1.395(3)
C15 C14 1.361(4)
C15 C16 1.393(3)
C17 C22 1.391(3)
C22 C21 1.385(3)
C12 C13 1.370(3)
C7 C8 1.383(3)
C20 C21 1.372(4)
C13 C14 1.389(4)
